data_2209837
loop_
_publ_author_name
'Biskupska, Inga'
'Gdaniec, Maria'

_publ_section_title
;
 (4<i>R</i>,5<i>R</i>)-4,5-Diphenylimidazolidinium-2-carboxylate
 methanol solvate
;
_journal_coeditor_code FL2034
_journal_issue 8
_journal_name_full 'Acta Crystallographica Section E'
_journal_page_first o3271
_journal_page_last o3273
_journal_paper_doi 10.1107/S1600536806025955
_journal_volume 62
_journal_year 2006
_chemical_formula_iupac 'C16 H16 N2 O2, C H4 O'
_chemical_formula_moiety 'C16 H16 N2 O2, C H4 O'
_chemical_formula_sum 'C17 H20 N2 O3'
_chemical_formula_weight 300.35
_chemical_name_systematic
;
(4R,5R)-4,5-Diphenylimidazolidinium-2-carboxylate methanol solvate
;
_chemical_temperature_decomposition 430(3)
_space_group_IT_number 19
_symmetry_cell_setting orthorhombic
_symmetry_space_group_name_Hall 'P 2ac 2ab'
_symmetry_space_group_name_H-M 'P 21 21 21'
_atom_sites_solution_hydrogens difmap
_atom_sites_solution_primary direct
_atom_sites_solution_secondary difmap
_audit_creation_method SHELXL-97
_cell_angle_alpha 90.00
_cell_angle_beta 90.00
_cell_angle_gamma 90.00
_cell_formula_units_Z 4
_cell_length_a 5.9624(4)
_cell_length_b 8.8288(6)
_cell_length_c 29.4086(19)
_cell_measurement_reflns_used 5684
_cell_measurement_temperature 130(2)
_cell_measurement_theta_max 25.02
_cell_measurement_theta_min 4.12
_cell_volume 1548.09(18)
_computing_cell_refinement
;
CrysAlis CCD
;
_computing_data_collection
;
CrysAlis CCD (Oxford Diffraction, 2004)
;
_computing_data_reduction
;
CrysAlis RED (Oxford Diffraction, 2004)
;
_computing_molecular_graphics
;
Stereochemical Workstation Operation Manual
(Siemens, 1989) and MERCURY (Version 1.4; Bruno <i>et al.</i>,
2002)
;
_computing_publication_material SHELXL97
_computing_structure_refinement 'SHELXL97 (Sheldrick, 1997)'
_computing_structure_solution 'SHELXS97 (Sheldrick, 1997)'
_diffrn_ambient_temperature 130(2)
_diffrn_measured_fraction_theta_full 0.994
_diffrn_measured_fraction_theta_max 0.994
_diffrn_measurement_device_type 'Kuma KM-4-CCD \k-geometry'
_diffrn_measurement_method \w
_diffrn_radiation_monochromator graphite
_diffrn_radiation_source 'fine-focus sealed tube'
_diffrn_radiation_type MoK\a
_diffrn_radiation_wavelength 0.71073
_diffrn_reflns_av_R_equivalents 0.0412
_diffrn_reflns_av_sigmaI/netI 0.0254
_diffrn_reflns_limit_h_max 7
_diffrn_reflns_limit_h_min -6
_diffrn_reflns_limit_k_max 10
_diffrn_reflns_limit_k_min -10
_diffrn_reflns_limit_l_max 32
_diffrn_reflns_limit_l_min -35
_diffrn_reflns_number 11990
_diffrn_reflns_theta_full 25.02
_diffrn_reflns_theta_max 25.02
_diffrn_reflns_theta_min 4.12
_diffrn_standards_number 0
_exptl_absorpt_coefficient_mu 0.089
_exptl_absorpt_correction_type none
_exptl_crystal_colour colourless
_exptl_crystal_density_diffrn 1.289
_exptl_crystal_density_method 'not measured'
_exptl_crystal_description prism
_exptl_crystal_F_000 640
_exptl_crystal_size_max 0.4
_exptl_crystal_size_mid 0.3
_exptl_crystal_size_min 0.05
_refine_diff_density_max 0.263
_refine_diff_density_min -0.183
_refine_ls_extinction_method none
_refine_ls_goodness_of_fit_ref 1.158
_refine_ls_hydrogen_treatment mixed
_refine_ls_matrix_type full
_refine_ls_number_parameters 218
_refine_ls_number_reflns 1616
_refine_ls_number_restraints 0
_refine_ls_restrained_S_all 1.158
_refine_ls_R_factor_all 0.0509
_refine_ls_R_factor_gt 0.0456
_refine_ls_shift/su_max 0.002
_refine_ls_shift/su_mean 0.000
_refine_ls_structure_factor_coef Fsqd
_refine_ls_weighting_details 'calc w=1/[\s^2^(Fo^2^)+(0.0376P)^2^+0.5565P] where P=(Fo^2^+2Fc^2^)/3'
_refine_ls_weighting_scheme calc
_refine_ls_wR_factor_gt 0.0890
_refine_ls_wR_factor_ref 0.0911
_reflns_number_gt 1528
_reflns_number_total 1616
_reflns_threshold_expression I>2\s(I)
_cod_data_source_file fl2034.cif
_cod_data_source_block I
_cod_depositor_comments
;
The following automatic conversions were performed:

'_chemical_melting_point' tag was changed to
'_chemical_temperature_decomposition' since the value had been given
as '427-433K, dec.'. The value was changed to '430(3)' - the average
value was taken and precision was estimated.

Automatic conversion script
Id: cif_fix_values 1646 2011-03-28 12:23:43Z adriana 

The following automatic conversions were performed:

'_chemical_melting_point' tag was changed to
'_chemical_temperature_decomposition' since the value had been given
as '427-433K, dec.'. The value was changed to '430(3)' - the average
value was taken and precision was estimated.

Automatic conversion script
Id: cif_fix_values 1715 2011-07-08 13:25:40Z adriana 
;
_cod_database_code 2209837
_cod_database_fobs_code 2209837

loop_
_symmetry_equiv_pos_as_xyz
'x, y, z'
'-x+1/2, -y, z+1/2'
'-x, y+1/2, -z+1/2'
'x+1/2, -y+1/2, -z'

loop_
_atom_site_type_symbol
_atom_site_label
_atom_site_fract_x
_atom_site_fract_y
_atom_site_fract_z
_atom_site_U_iso_or_equiv
_atom_site_adp_type
_atom_site_calc_flag
_atom_site_refinement_flags
_atom_site_occupancy
O O1 0.8989(3) 0.6806(2) 0.20786(7) 0.0270(5) Uani d . 1
O O2 0.7832(3) 0.8665(2) 0.25388(7) 0.0273(5) Uani d . 1
N N1 0.4936(4) 0.5502(3) 0.19973(8) 0.0194(5) Uani d . 1
H H1NA 0.627(6) 0.525(4) 0.1942(11) 0.031(9) Uiso d . 1
H H1NB 0.413(5) 0.480(4) 0.2189(10) 0.033(9) Uiso d . 1
C C2 0.5050(5) 0.7056(3) 0.22249(9) 0.0205(6) Uani d . 1
H H2A 0.4316 0.7014 0.2523 0.025 Uiso calc R 1
N N3 0.3841(4) 0.8094(3) 0.19289(8) 0.0213(5) Uani d . 1
H H3N 0.244(6) 0.801(3) 0.1983(10) 0.021(8) Uiso d . 1
C C4 0.4168(5) 0.7461(3) 0.14696(9) 0.0199(6) Uani d . 1
H H4A 0.5734 0.7627 0.1382 0.024 Uiso calc R 1
C C5 0.3824(5) 0.5737(3) 0.15443(9) 0.0187(6) Uani d . 1
H H5A 0.2214 0.5554 0.1582 0.022 Uiso calc R 1
C C6 0.2695(5) 0.8109(3) 0.11010(9) 0.0219(6) Uani d . 1
C C7 0.0614(5) 0.8761(3) 0.11864(10) 0.0266(7) Uani d . 1
H H7A 0.0086 0.8826 0.1483 0.032 Uiso calc R 1
C C8 -0.0685(5) 0.9317(3) 0.08297(11) 0.0305(7) Uani d . 1
H H8A -0.2061 0.9768 0.0892 0.037 Uiso calc R 1
C C9 0.0039(6) 0.9210(3) 0.03873(10) 0.0298(7) Uani d . 1
H H9A -0.0851 0.9569 0.0151 0.036 Uiso calc R 1
C C10 0.2108(6) 0.8562(3) 0.02970(11) 0.0331(8) Uani d . 1
H H10A 0.2617 0.8491 -0.0001 0.040 Uiso calc R 1
C C11 0.3426(5) 0.8019(3) 0.06520(9) 0.0266(7) Uani d . 1
H H11A 0.4816 0.7590 0.0588 0.032 Uiso calc R 1
C C12 0.4679(5) 0.4671(3) 0.11814(9) 0.0207(6) Uani d . 1
C C13 0.6812(5) 0.4817(3) 0.09926(10) 0.0265(7) Uani d . 1
H H13 0.7779 0.5568 0.1097 0.032 Uiso calc R 1
C C14 0.7487(6) 0.3842(4) 0.06494(10) 0.0334(8) Uani d . 1
H H14 0.8898 0.3956 0.0519 0.040 Uiso calc R 1
C C15 0.6081(6) 0.2699(4) 0.04995(10) 0.0380(9) Uani d . 1
H H15 0.6552 0.2043 0.0271 0.046 Uiso calc R 1
C C16 0.3976(6) 0.2532(4) 0.06893(11) 0.0374(8) Uani d . 1
H H16 0.3029 0.1762 0.0591 0.045 Uiso calc R 1
C C17 0.3283(5) 0.3527(3) 0.10286(10) 0.0298(7) Uani d . 1
H H17 0.1861 0.3422 0.1154 0.036 Uiso calc R 1
C C18 0.7520(5) 0.7532(3) 0.22832(9) 0.0192(6) Uani d . 1
O O1M 0.8434(4) 0.3362(2) 0.19607(8) 0.0330(6) Uani d . 1
H H1M 0.971(7) 0.354(5) 0.2163(13) 0.061(12) Uiso d . 1
C C2M 0.8616(7) 0.1879(4) 0.17818(11) 0.0412(9) Uani d G 1
H H1MA 1.0178 0.1681 0.1620 0.049 Uiso d R 1
H H2MB 0.7431 0.1725 0.1566 0.049 Uiso d R 1
H H2MC 0.8423 0.1157 0.2023 0.049 Uiso d R 1

loop_
_atom_site_aniso_label
_atom_site_aniso_U_11
_atom_site_aniso_U_22
_atom_site_aniso_U_33
_atom_site_aniso_U_12
_atom_site_aniso_U_13
_atom_site_aniso_U_23
O1 0.0217(11) 0.0273(11) 0.0321(11) -0.0017(10) 0.0030(9) -0.0054(9)
O2 0.0241(11) 0.0211(10) 0.0367(12) 0.0010(9) -0.0054(9) -0.0110(10)
N1 0.0173(13) 0.0180(12) 0.0228(13) -0.0013(11) -0.0005(11) 0.0002(11)
C2 0.0221(15) 0.0198(14) 0.0196(14) 0.0010(13) 0.0003(13) -0.0030(12)
N3 0.0200(14) 0.0212(12) 0.0227(13) 0.0034(11) -0.0019(11) -0.0037(10)
C4 0.0205(15) 0.0171(13) 0.0220(14) 0.0003(12) 0.0001(12) 0.0005(12)
C5 0.0178(15) 0.0196(14) 0.0188(14) -0.0003(13) -0.0017(12) -0.0002(12)
C6 0.0244(15) 0.0138(13) 0.0277(15) -0.0025(13) -0.0051(13) -0.0003(12)
C7 0.0254(16) 0.0271(16) 0.0274(16) -0.0005(14) 0.0011(13) 0.0054(13)
C8 0.0237(17) 0.0244(15) 0.0435(19) 0.0028(14) -0.0068(15) 0.0068(14)
C9 0.0369(19) 0.0228(15) 0.0298(17) 0.0017(15) -0.0138(15) 0.0000(13)
C10 0.047(2) 0.0280(16) 0.0239(16) 0.0070(17) -0.0073(15) -0.0056(14)
C11 0.0296(17) 0.0252(15) 0.0249(16) 0.0071(14) -0.0008(13) -0.0004(13)
C12 0.0243(16) 0.0181(14) 0.0197(14) 0.0038(13) -0.0040(12) 0.0003(12)
C13 0.0263(17) 0.0234(15) 0.0298(16) 0.0038(13) -0.0025(13) 0.0014(13)
C14 0.0349(18) 0.0383(19) 0.0270(16) 0.0146(16) 0.0038(15) 0.0021(15)
C15 0.058(2) 0.0320(19) 0.0237(17) 0.0209(19) -0.0064(16) -0.0064(14)
C16 0.052(2) 0.0248(16) 0.0359(18) -0.0014(17) -0.0103(17) -0.0084(15)
C17 0.0326(18) 0.0270(16) 0.0297(17) -0.0056(15) -0.0038(14) -0.0023(14)
C18 0.0211(15) 0.0182(13) 0.0184(13) 0.0004(13) 0.0008(12) 0.0023(12)
O1M 0.0346(13) 0.0242(12) 0.0402(13) 0.0074(10) -0.0132(11) -0.0062(10)
C2M 0.056(2) 0.0321(17) 0.0356(18) -0.0011(18) 0.0054(17) -0.0017(16)

loop_
_atom_type_symbol
_atom_type_description
_atom_type_scat_dispersion_real
_atom_type_scat_dispersion_imag
_atom_type_scat_source
C C 0.0033 0.0016 'International Tables Vol C Tables 4.2.6.8 and 6.1.1.4'
H H 0.0000 0.0000 'International Tables Vol C Tables 4.2.6.8 and 6.1.1.4'
N N 0.0061 0.0033 'International Tables Vol C Tables 4.2.6.8 and 6.1.1.4'
O O 0.0106 0.0060 'International Tables Vol C Tables 4.2.6.8 and 6.1.1.4'

loop_
_geom_angle_atom_site_label_1
_geom_angle_atom_site_label_2
_geom_angle_atom_site_label_3
_geom_angle
C5 N1 C2 106.5(2)
C5 N1 H1NA 106(2)
C2 N1 H1NA 107(2)
C5 N1 H1NB 112.8(18)
C2 N1 H1NB 110.1(18)
H1NA N1 H1NB 114(3)
N3 C2 N1 106.3(2)
N3 C2 C18 111.6(2)
N1 C2 C18 109.7(2)
N3 C2 H2A 109.7
N1 C2 H2A 109.7
C18 C2 H2A 109.7
C2 N3 C4 104.1(2)
C2 N3 H3N 108(2)
C4 N3 H3N 105(2)
N3 C4 C6 115.9(2)
N3 C4 C5 103.0(2)
C6 C4 C5 113.4(2)
N3 C4 H4A 108.0
C6 C4 H4A 108.0
C5 C4 H4A 108.0
N1 C5 C12 113.0(2)
N1 C5 C4 101.7(2)
C12 C5 C4 117.8(2)
N1 C5 H5A 107.9
C12 C5 H5A 107.9
C4 C5 H5A 107.9
C7 C6 C11 118.3(3)
C7 C6 C4 123.2(3)
C11 C6 C4 118.5(3)
C6 C7 C8 120.4(3)
C6 C7 H7A 119.8
C8 C7 H7A 119.8
C9 C8 C7 120.9(3)
C9 C8 H8A 119.5
C7 C8 H8A 119.5
C8 C9 C10 119.3(3)
C8 C9 H9A 120.3
C10 C9 H9A 120.3
C9 C10 C11 120.1(3)
C9 C10 H10A 120.0
C11 C10 H10A 120.0
C10 C11 C6 121.0(3)
C10 C11 H11A 119.5
C6 C11 H11A 119.5
C17 C12 C13 119.2(3)
C17 C12 C5 118.8(3)
C13 C12 C5 122.1(3)
C14 C13 C12 119.8(3)
C14 C13 H13 120.1
C12 C13 H13 120.1
C15 C14 C13 120.6(3)
C15 C14 H14 119.7
C13 C14 H14 119.7
C16 C15 C14 120.0(3)
C16 C15 H15 120.0
C14 C15 H15 120.0
C15 C16 C17 119.5(3)
C15 C16 H16 120.3
C17 C16 H16 120.3
C12 C17 C16 121.0(3)
C12 C17 H17 119.5
C16 C17 H17 119.5
O1 C18 O2 126.4(3)
O1 C18 C2 118.7(2)
O2 C18 C2 115.0(2)
C2M O1M H1M 108(2)
O1M C2M H1MA 112.7
O1M C2M H2MB 108.7
H1MA C2M H2MB 109.1
O1M C2M H2MC 109.3
H1MA C2M H2MC 109.1
H2MB C2M H2MC 107.8

loop_
_geom_bond_atom_site_label_1
_geom_bond_atom_site_label_2
_geom_bond_distance
_geom_bond_publ_flag
O1 C18 1.241(3) y
O2 C18 1.265(3) y
N1 C5 1.502(4) y
N1 C2 1.528(3) y
N1 H1NA 0.84(3) ?
N1 H1NB 0.97(3) ?
C2 N3 1.455(4) y
C2 C18 1.541(4) y
C2 H2A 0.9800 ?
N3 C4 1.475(4) y
N3 H3N 0.85(3) ?
C4 C6 1.508(4) ?
C4 C5 1.551(4) ?
C4 H4A 0.9800 ?
C5 C12 1.512(4) ?
C5 H5A 0.9800 ?
C6 C7 1.391(4) ?
C6 C11 1.393(4) ?
C7 C8 1.393(4) ?
C7 H7A 0.9300 ?
C8 C9 1.374(4) ?
C8 H8A 0.9300 ?
C9 C10 1.386(5) ?
C9 H9A 0.9300 ?
C10 C11 1.392(4) ?
C10 H10A 0.9300 ?
C11 H11A 0.9300 ?
C12 C17 1.383(4) ?
C12 C13 1.394(4) ?
C13 C14 1.387(4) ?
C13 H13 0.9300 ?
C14 C15 1.384(5) ?
C14 H14 0.9300 ?
C15 C16 1.381(5) ?
C15 H15 0.9300 ?
C16 C17 1.392(4) ?
C16 H16 0.9300 ?
C17 H17 0.9300 ?
O1M C2M 1.416(4) ?
O1M H1M 0.98(4) ?
C2M H1MA 1.0600 ?
C2M H2MB 0.9600 ?
C2M H2MC 0.9600 ?

loop_
_geom_hbond_atom_site_label_D
_geom_hbond_atom_site_label_H
_geom_hbond_atom_site_label_A
_geom_hbond_site_symmetry_A
_geom_hbond_distance_DH
_geom_hbond_distance_HA
_geom_hbond_distance_DA
_geom_hbond_angle_DHA
N1 H1NA O1 . 0.84(3) 2.17(3) 2.687(3) 120(3)
N1 H1NA O1M . 0.84(3) 2.11(3) 2.816(3) 142(3)
N1 H1NB O2 3_645 0.97(3) 1.74(4) 2.686(3) 167(3)
N3 H3N O1 1_455 0.85(3) 2.33(3) 3.139(3) 158(3)
O1M H1M O2 3_745 0.98(4) 1.71(4) 2.683(3) 171(4)

loop_
_geom_torsion_atom_site_label_1
_geom_torsion_atom_site_label_2
_geom_torsion_atom_site_label_3
_geom_torsion_atom_site_label_4
_geom_torsion
_geom_torsion_publ_flag
C5 N1 C2 N3 5.4(3) y
C5 N1 C2 C18 -115.4(2) ?
N1 C2 N3 C4 -30.2(3) y
C18 C2 N3 C4 89.3(3) ?
C2 N3 C4 C6 167.4(2) ?
C2 N3 C4 C5 42.9(3) y
C2 N1 C5 C12 147.3(2) ?
C2 N1 C5 C4 20.0(3) y
N3 C4 C5 N1 -38.5(3) y
C6 C4 C5 N1 -164.6(2) ?
N3 C4 C5 C12 -162.6(2) ?
C6 C4 C5 C12 71.3(3) ?
N3 C4 C6 C7 -25.5(4) ?
C5 C4 C6 C7 93.4(3) ?
N3 C4 C6 C11 156.1(3) ?
C5 C4 C6 C11 -85.0(3) ?
C11 C6 C7 C8 -0.5(4) ?
C4 C6 C7 C8 -178.9(3) ?
C6 C7 C8 C9 1.2(4) ?
C7 C8 C9 C10 -1.1(5) ?
C8 C9 C10 C11 0.4(4) ?
C9 C10 C11 C6 0.3(5) ?
C7 C6 C11 C10 -0.2(4) ?
C4 C6 C11 C10 178.3(3) ?
N1 C5 C12 C17 109.1(3) ?
C4 C5 C12 C17 -132.6(3) ?
N1 C5 C12 C13 -71.7(3) ?
C4 C5 C12 C13 46.5(4) ?
C17 C12 C13 C14 1.3(4) ?
C5 C12 C13 C14 -177.8(3) ?
C12 C13 C14 C15 -1.5(4) ?
C13 C14 C15 C16 0.6(5) ?
C14 C15 C16 C17 0.5(5) ?
C13 C12 C17 C16 -0.3(4) ?
C5 C12 C17 C16 178.9(3) ?
C15 C16 C17 C12 -0.6(5) ?
N3 C2 C18 O1 -104.8(3) ?
N1 C2 C18 O1 12.7(3) y
N3 C2 C18 O2 74.5(3) y
N1 C2 C18 O2 -167.9(2) ?

loop_
_cod_related_entry_id
_cod_related_entry_database
_cod_related_entry_code
1 ChemSpider 21179000
